data_7119700
loop_
_publ_author_name
'Kurogi, Takashi'
'Carroll, Patrick J.'
'Mindiola, Daniel J.'

_publ_section_title
;
 A radical coupled pathway to a stable and terminally bound titanium
 methylidene.
;
_journal_issue 24
_journal_name_full 'Chemical communications (Cambridge, England)'
_journal_page_first 3412
_journal_page_last 3414
_journal_paper_doi 10.1039/c7cc00371d
_journal_volume 53
_journal_year 2017
_chemical_formula_moiety 'C37 H64 N2 O P2 Ti, 0.5(C5 H12)'
_chemical_formula_sum 'C39.5 H70 N2 O P2 Ti'
_chemical_formula_weight 698.81
_chemical_properties_physical ', Air-sensitive,Moisture-sensitive'
_space_group_crystal_system triclinic
_space_group_IT_number 2
_space_group_name_Hall '-P 1'
_space_group_name_H-M_alt 'P -1'
_symmetry_space_group_name_Hall '-P 1'
_symmetry_space_group_name_H-M 'P -1'
_atom_sites_solution_hydrogens geom
_atom_sites_solution_primary direct
_audit_creation_date 2016-12-10
_audit_creation_method
;
Olex2 1.2
(compiled 2016.11.30 svn.r3368 for OlexSys, GUI svn.r5269)
;
_audit_update_record
;
2017-01-16 deposited with the CCDC.
2017-02-20 downloaded from the CCDC.
;
_cell_angle_alpha 69.62(2)
_cell_angle_beta 86.44(3)
_cell_angle_gamma 64.68(3)
_cell_formula_units_Z 2
_cell_length_a 11.965(8)
_cell_length_b 12.501(9)
_cell_length_c 16.775(11)
_cell_measurement_reflns_used 9935
_cell_measurement_temperature 100
_cell_measurement_theta_max 27.526
_cell_measurement_theta_min 3.053
_cell_volume 2115(3)
_computing_data_collection 'Bruker APEX3 v2016.1-0'
_computing_data_reduction 'Bruker SAINT v8.37A'
_computing_publication_material 'Olex2 (Dolomanov et al., 2009)'
_computing_structure_refinement 'ShelXL (Sheldrick, 2008)'
_computing_structure_solution 'ShelXT (Sheldrick, 2015)'
_diffrn_ambient_temperature 100
_diffrn_measured_fraction_theta_full 0.998
_diffrn_measured_fraction_theta_max 0.989
_diffrn_measurement_device 'CMOS area detector'
_diffrn_measurement_device_type 'Bruker D8QUEST'
_diffrn_measurement_method '\w and \f scans'
_diffrn_radiation_monochromator graphite
_diffrn_radiation_type MoK\a
_diffrn_radiation_wavelength 0.71073
_diffrn_reflns_av_R_equivalents 0.0668
_diffrn_reflns_av_unetI/netI 0.0446
_diffrn_reflns_Laue_measured_fraction_full 0.998
_diffrn_reflns_Laue_measured_fraction_max 0.989
_diffrn_reflns_limit_h_max 15
_diffrn_reflns_limit_h_min -15
_diffrn_reflns_limit_k_max 16
_diffrn_reflns_limit_k_min -15
_diffrn_reflns_limit_l_max 21
_diffrn_reflns_limit_l_min -21
_diffrn_reflns_number 54095
_diffrn_reflns_point_group_measured_fraction_full 0.998
_diffrn_reflns_point_group_measured_fraction_max 0.989
_diffrn_reflns_theta_full 25.243
_diffrn_reflns_theta_max 27.66
_diffrn_reflns_theta_min 3.06
_diffrn_source 'sealed tube'
_exptl_absorpt_coefficient_mu 0.307
_exptl_absorpt_correction_T_max 0.7456
_exptl_absorpt_correction_T_min 0.7051
_exptl_absorpt_correction_type multi-scan
_exptl_absorpt_process_details 'SADABS v2014/5'
_exptl_crystal_colour orange
_exptl_crystal_density_diffrn 1.097
_exptl_crystal_description prism
_exptl_crystal_F_000 762
_exptl_crystal_recrystallization_method 'Re-crystallisation from solvent: pentane'
_exptl_crystal_size_max 0.22
_exptl_crystal_size_mid 0.22
_exptl_crystal_size_min 0.09
_refine_diff_density_max 0.597
_refine_diff_density_min -0.406
_refine_diff_density_rms 0.066
_refine_ls_extinction_method none
_refine_ls_goodness_of_fit_ref 1.039
_refine_ls_hydrogen_treatment constr
_refine_ls_matrix_type full
_refine_ls_number_parameters 404
_refine_ls_number_reflns 9762
_refine_ls_number_restraints 0
_refine_ls_restrained_S_all 1.039
_refine_ls_R_factor_all 0.0684
_refine_ls_R_factor_gt 0.0479
_refine_ls_shift/su_max 0.001
_refine_ls_shift/su_mean 0.000
_refine_ls_structure_factor_coef Fsqd
_refine_ls_weighting_details 'w=1/[\s^2^(Fo^2^)+(0.0383P)^2^+2.8484P] where P=(Fo^2^+2Fc^2^)/3'
_refine_ls_weighting_scheme calc
_refine_ls_wR_factor_gt 0.1081
_refine_ls_wR_factor_ref 0.1174
_reflns_number_gt 7635
_reflns_number_total 9762
_reflns_threshold_expression 'I > 2\s(I)'
_cod_data_source_file c7cc00371d2.cif
_cod_data_source_block UP9263
_cod_depositor_comments 'Adding full bibliography for 7119699--7119700.cif.'
_cod_original_formula_sum 'C39.50 H70 N2 O P2 Ti'
_cod_database_code 7119700
_shelx_space_group_comment
;
The symmetry employed for this shelxl refinement is uniquely defined
by the following loop, which should always be used as a source of
symmetry information in preference to the above space-group names.
They are only intended as comments.
;
_shelx_shelxl_version_number 2014/7
_olex2_submission_special_instructions 'No special instructions were received'

loop_
_space_group_symop_operation_xyz
'x, y, z'
'-x, -y, -z'

loop_
_atom_site_label
_atom_site_type_symbol
_atom_site_fract_x
_atom_site_fract_y
_atom_site_fract_z
_atom_site_U_iso_or_equiv
_atom_site_adp_type
_atom_site_occupancy
_atom_site_site_symmetry_order
_atom_site_calc_flag
_atom_site_refinement_flags_posn
Ti1 Ti 0.15305(3) 0.67644(3) 0.28860(2) 0.01134(9) Uani 1 1 d .
P1 P 0.20476(5) 0.85363(5) 0.17673(3) 0.01233(11) Uani 1 1 d .
P2 P 0.43260(6) 0.39231(5) 0.21919(4) 0.02030(13) Uani 1 1 d .
N1 N 0.34250(15) 0.60227(15) 0.29600(11) 0.0123(3) Uani 1 1 d .
O1 O 0.07782(13) 0.74808(13) 0.36261(9) 0.0142(3) Uani 1 1 d .
N2 N 0.01537(15) 0.81007(16) 0.41923(11) 0.0135(3) Uani 1 1 d .
C1 C 0.36766(18) 0.7903(2) 0.20834(13) 0.0151(4) Uani 1 1 d .
C2 C 0.41923(18) 0.66422(19) 0.26797(12) 0.0123(4) Uani 1 1 d .
C3 C 0.54602(19) 0.6088(2) 0.29498(13) 0.0150(4) Uani 1 1 d .
H3 H 0.5829 0.5268 0.3348 0.018 Uiso 1 1 calc R
C4 C 0.61761(19) 0.6739(2) 0.26340(14) 0.0187(4) Uani 1 1 d .
H4 H 0.7019 0.6336 0.2821 0.022 Uiso 1 1 calc R
C5 C 0.5679(2) 0.7976(2) 0.20454(15) 0.0234(5) Uani 1 1 d .
C6 C 0.4422(2) 0.8540(2) 0.17877(15) 0.0222(5) Uani 1 1 d .
H6 H 0.4059 0.9371 0.1404 0.027 Uiso 1 1 calc R
C7 C 0.6472(2) 0.8666(3) 0.1694(2) 0.0437(8) Uani 1 1 d .
H7A H 0.6129 0.9260 0.1127 0.066 Uiso 1 1 calc GR
H7B H 0.7301 0.8067 0.1676 0.066 Uiso 1 1 calc GR
H7C H 0.6493 0.9110 0.2054 0.066 Uiso 1 1 calc GR
C8 C 0.1353(2) 1.01729(19) 0.17617(14) 0.0168(4) Uani 1 1 d .
H8 H 0.1824 1.0613 0.1416 0.020 Uiso 1 1 calc R
C9 C 0.0004(2) 1.0883(2) 0.13666(15) 0.0232(5) Uani 1 1 d .
H9A H -0.0459 1.0432 0.1677 0.035 Uiso 1 1 calc GR
H9B H -0.0025 1.0945 0.0781 0.035 Uiso 1 1 calc GR
H9C H -0.0352 1.1717 0.1393 0.035 Uiso 1 1 calc GR
C10 C 0.1442(2) 1.0151(2) 0.26728(14) 0.0226(5) Uani 1 1 d .
H10A H 0.1129 1.1003 0.2663 0.034 Uiso 1 1 calc GR
H10B H 0.2294 0.9687 0.2913 0.034 Uiso 1 1 calc GR
H10C H 0.0958 0.9750 0.3015 0.034 Uiso 1 1 calc GR
C11 C 0.1914(2) 0.8704(2) 0.06327(13) 0.0176(4) Uani 1 1 d .
H11 H 0.1040 0.8958 0.0469 0.021 Uiso 1 1 calc R
C12 C 0.2281(2) 0.9694(2) 0.00050(15) 0.0266(5) Uani 1 1 d .
H12A H 0.3143 0.9459 0.0136 0.040 Uiso 1 1 calc GR
H12B H 0.1783 1.0505 0.0052 0.040 Uiso 1 1 calc GR
H12C H 0.2148 0.9742 -0.0567 0.040 Uiso 1 1 calc GR
C13 C 0.2670(2) 0.7418(2) 0.05482(15) 0.0263(5) Uani 1 1 d .
H13A H 0.2494 0.7469 -0.0018 0.039 Uiso 1 1 calc GR
H13B H 0.2453 0.6797 0.0958 0.039 Uiso 1 1 calc GR
H13C H 0.3540 0.7177 0.0651 0.039 Uiso 1 1 calc GR
C14 C 0.44339(19) 0.36828(19) 0.33401(13) 0.0154(4) Uani 1 1 d .
C15 C 0.40074(18) 0.47559(19) 0.35785(13) 0.0132(4) Uani 1 1 d .
C16 C 0.40915(18) 0.45944(19) 0.44396(13) 0.0149(4) Uani 1 1 d .
H16 H 0.3847 0.5302 0.4594 0.018 Uiso 1 1 calc R
C17 C 0.45320(19) 0.3401(2) 0.50738(14) 0.0167(4) Uani 1 1 d .
H17 H 0.4563 0.3319 0.5646 0.020 Uiso 1 1 calc R
C18 C 0.49255(19) 0.23292(19) 0.48580(14) 0.0157(4) Uani 1 1 d .
C19 C 0.48871(19) 0.2487(2) 0.39971(14) 0.0175(4) Uani 1 1 d .
H19 H 0.5174 0.1770 0.3849 0.021 Uiso 1 1 calc R
C20 C 0.5402(2) 0.1033(2) 0.55557(15) 0.0220(5) Uani 1 1 d .
H20A H 0.5316 0.0449 0.5344 0.033 Uiso 1 1 calc GR
H20B H 0.4931 0.1084 0.6037 0.033 Uiso 1 1 calc GR
H20C H 0.6263 0.0745 0.5729 0.033 Uiso 1 1 calc GR
C21 C 0.5857(2) 0.3954(2) 0.19566(16) 0.0291(6) Uani 1 1 d .
H21 H 0.5892 0.4547 0.2201 0.035 Uiso 1 1 calc R
C22 C 0.5960(3) 0.4518(3) 0.10067(17) 0.0411(8) Uani 1 1 d .
H22A H 0.6712 0.4626 0.0933 0.062 Uiso 1 1 calc GR
H22B H 0.5259 0.5325 0.0759 0.062 Uiso 1 1 calc GR
H22C H 0.5974 0.3959 0.0729 0.062 Uiso 1 1 calc GR
C23 C 0.6989(3) 0.2717(3) 0.23908(19) 0.0428(8) Uani 1 1 d .
H23A H 0.7074 0.2121 0.2127 0.064 Uiso 1 1 calc GR
H23B H 0.6891 0.2383 0.2986 0.064 Uiso 1 1 calc GR
H23C H 0.7718 0.2867 0.2334 0.064 Uiso 1 1 calc GR
C24 C 0.4512(3) 0.2362(2) 0.21948(17) 0.0303(6) Uani 1 1 d .
H24 H 0.5261 0.1684 0.2565 0.036 Uiso 1 1 calc R
C25 C 0.4635(4) 0.2364(3) 0.1275(2) 0.0484(8) Uani 1 1 d .
H25A H 0.4528 0.1662 0.1242 0.073 Uiso 1 1 calc GR
H25B H 0.5443 0.2291 0.1120 0.073 Uiso 1 1 calc GR
H25C H 0.4010 0.3141 0.0890 0.073 Uiso 1 1 calc GR
C26 C 0.3383(3) 0.2140(3) 0.25147(19) 0.0373(6) Uani 1 1 d .
H26A H 0.2650 0.2804 0.2151 0.056 Uiso 1 1 calc GR
H26B H 0.3300 0.2138 0.3088 0.056 Uiso 1 1 calc GR
H26C H 0.3486 0.1339 0.2507 0.056 Uiso 1 1 calc GR
C27 C 0.0132(2) 0.7439(2) 0.18632(15) 0.0217(5) Uani 1 1 d .
H27A H -0.0511 0.7183 0.2080 0.033 Uiso 1 1 calc GR
H27B H 0.0498 0.7089 0.1433 0.033 Uiso 1 1 calc GR
H27C H -0.0217 0.8346 0.1618 0.033 Uiso 1 1 calc GR
C28 C 0.1393(2) 0.5020(2) 0.32599(15) 0.0202(5) Uani 1 1 d .
H28A H 0.1862 0.4467 0.3805 0.030 Uiso 1 1 calc GR
H28B H 0.1716 0.4631 0.2842 0.030 Uiso 1 1 calc GR
H28C H 0.0537 0.5175 0.3301 0.030 Uiso 1 1 calc GR
C29 C -0.11583(19) 0.8269(2) 0.41441(14) 0.0175(4) Uani 1 1 d .
C30 C -0.1802(2) 0.8892(2) 0.47881(15) 0.0224(5) Uani 1 1 d .
H30A H -0.1877 0.9750 0.4587 0.027 Uiso 1 1 calc R
H30B H -0.2636 0.8945 0.4813 0.027 Uiso 1 1 calc R
C31 C -0.1124(2) 0.8191(2) 0.56821(15) 0.0218(5) Uani 1 1 d .
H31A H -0.1091 0.7349 0.5908 0.026 Uiso 1 1 calc R
H31B H -0.1563 0.8640 0.6057 0.026 Uiso 1 1 calc R
C32 C 0.0183(2) 0.8098(2) 0.56431(14) 0.0187(4) Uani 1 1 d .
H32A H 0.0623 0.7631 0.6212 0.022 Uiso 1 1 calc R
H32B H 0.0135 0.8944 0.5461 0.022 Uiso 1 1 calc R
C33 C 0.09261(19) 0.74472(19) 0.50345(13) 0.0142(4) Uani 1 1 d .
C34 C -0.1745(2) 0.9214(2) 0.32450(16) 0.0272(5) Uani 1 1 d .
H34A H -0.1591 0.9945 0.3131 0.041 Uiso 1 1 calc GR
H34B H -0.2625 0.9468 0.3208 0.041 Uiso 1 1 calc GR
H34C H -0.1386 0.8822 0.2833 0.041 Uiso 1 1 calc GR
C35 C -0.1310(2) 0.7058(2) 0.42980(16) 0.0229(5) Uani 1 1 d .
H35A H -0.0818 0.6633 0.3932 0.034 Uiso 1 1 calc GR
H35B H -0.2169 0.7273 0.4175 0.034 Uiso 1 1 calc GR
H35C H -0.1040 0.6510 0.4884 0.034 Uiso 1 1 calc GR
C36 C 0.1316(2) 0.6012(2) 0.54199(14) 0.0188(4) Uani 1 1 d .
H36A H 0.0624 0.5862 0.5660 0.028 Uiso 1 1 calc GR
H36B H 0.1991 0.5624 0.5860 0.028 Uiso 1 1 calc GR
H36C H 0.1577 0.5655 0.4980 0.028 Uiso 1 1 calc GR
C37 C 0.2075(2) 0.7704(2) 0.48821(14) 0.0180(4) Uani 1 1 d .
H37A H 0.2534 0.7341 0.4478 0.027 Uiso 1 1 calc GR
H37B H 0.2591 0.7330 0.5412 0.027 Uiso 1 1 calc GR
H37C H 0.1822 0.8601 0.4661 0.027 Uiso 1 1 calc GR

loop_
_atom_site_aniso_label
_atom_site_aniso_U_11
_atom_site_aniso_U_22
_atom_site_aniso_U_33
_atom_site_aniso_U_23
_atom_site_aniso_U_13
_atom_site_aniso_U_12
Ti1 0.00928(17) 0.01083(18) 0.01404(18) -0.00423(14) 0.00350(13) -0.00495(14)
P1 0.0095(2) 0.0124(2) 0.0123(2) -0.00111(19) -0.00005(18) -0.00469(19)
P2 0.0280(3) 0.0135(3) 0.0166(3) -0.0067(2) 0.0076(2) -0.0063(2)
N1 0.0104(8) 0.0095(8) 0.0146(8) -0.0022(7) 0.0023(6) -0.0038(6)
O1 0.0135(7) 0.0135(7) 0.0168(7) -0.0072(6) 0.0066(6) -0.0061(6)
N2 0.0131(8) 0.0123(8) 0.0159(9) -0.0083(7) 0.0051(7) -0.0043(7)
C1 0.0104(9) 0.0147(10) 0.0151(10) 0.0004(8) -0.0004(7) -0.0053(8)
C2 0.0117(9) 0.0137(10) 0.0120(9) -0.0048(8) 0.0031(7) -0.0059(8)
C3 0.0128(9) 0.0141(10) 0.0128(10) -0.0011(8) 0.0013(7) -0.0042(8)
C4 0.0101(9) 0.0230(11) 0.0193(11) -0.0040(9) -0.0007(8) -0.0062(8)
C5 0.0163(11) 0.0257(12) 0.0240(12) 0.0025(9) -0.0012(9) -0.0139(9)
C6 0.0161(10) 0.0194(11) 0.0230(11) 0.0054(9) -0.0026(9) -0.0101(9)
C7 0.0210(13) 0.0394(16) 0.0553(19) 0.0134(14) -0.0086(12) -0.0214(12)
C8 0.0187(10) 0.0113(10) 0.0178(10) -0.0026(8) 0.0005(8) -0.0062(8)
C9 0.0211(11) 0.0160(11) 0.0270(12) -0.0089(9) -0.0021(9) -0.0014(9)
C10 0.0310(13) 0.0193(11) 0.0195(11) -0.0067(9) -0.0003(9) -0.0127(10)
C11 0.0149(10) 0.0198(11) 0.0133(10) -0.0035(8) 0.0015(8) -0.0053(8)
C12 0.0273(12) 0.0291(13) 0.0148(11) 0.0016(9) 0.0021(9) -0.0121(10)
C13 0.0288(13) 0.0242(12) 0.0181(11) -0.0096(10) 0.0065(9) -0.0037(10)
C14 0.0145(10) 0.0131(10) 0.0155(10) -0.0046(8) 0.0062(8) -0.0043(8)
C15 0.0095(9) 0.0111(9) 0.0157(10) -0.0020(8) 0.0028(7) -0.0040(7)
C16 0.0117(9) 0.0131(10) 0.0189(10) -0.0067(8) 0.0032(8) -0.0036(8)
C17 0.0123(9) 0.0191(11) 0.0141(10) -0.0029(8) 0.0017(8) -0.0052(8)
C18 0.0114(9) 0.0120(10) 0.0196(10) -0.0016(8) 0.0036(8) -0.0049(8)
C19 0.0165(10) 0.0113(10) 0.0217(11) -0.0059(8) 0.0067(8) -0.0041(8)
C20 0.0221(11) 0.0139(10) 0.0218(11) -0.0001(9) 0.0028(9) -0.0055(9)
C21 0.0338(14) 0.0268(13) 0.0241(12) -0.0075(10) 0.0138(10) -0.0136(11)
C22 0.0493(17) 0.0257(14) 0.0310(14) -0.0056(11) 0.0238(13) -0.0070(12)
C23 0.0283(14) 0.0442(17) 0.0367(16) -0.0015(13) 0.0117(12) -0.0098(13)
C24 0.0443(15) 0.0210(12) 0.0292(13) -0.0149(10) 0.0119(11) -0.0136(11)
C25 0.078(2) 0.0397(17) 0.0386(17) -0.0259(14) 0.0166(16) -0.0277(17)
C26 0.0539(18) 0.0335(15) 0.0394(16) -0.0192(13) 0.0098(13) -0.0279(14)
C27 0.0143(10) 0.0282(12) 0.0250(12) -0.0096(10) 0.0011(9) -0.0111(9)
C28 0.0189(11) 0.0160(11) 0.0296(12) -0.0108(9) 0.0088(9) -0.0097(9)
C29 0.0110(9) 0.0182(11) 0.0232(11) -0.0102(9) 0.0041(8) -0.0044(8)
C30 0.0158(10) 0.0225(12) 0.0312(13) -0.0164(10) 0.0091(9) -0.0058(9)
C31 0.0218(11) 0.0239(12) 0.0260(12) -0.0156(10) 0.0138(9) -0.0119(9)
C32 0.0227(11) 0.0182(11) 0.0191(11) -0.0103(9) 0.0072(9) -0.0102(9)
C33 0.0143(10) 0.0114(9) 0.0158(10) -0.0040(8) 0.0025(8) -0.0055(8)
C34 0.0160(11) 0.0270(13) 0.0294(13) -0.0109(10) -0.0005(9) -0.0001(9)
C35 0.0173(11) 0.0297(13) 0.0322(13) -0.0189(11) 0.0105(9) -0.0143(10)
C36 0.0185(10) 0.0144(10) 0.0191(11) -0.0022(8) 0.0038(8) -0.0063(8)
C37 0.0156(10) 0.0187(11) 0.0213(11) -0.0070(9) 0.0022(8) -0.0089(9)

loop_
_atom_type_symbol
_atom_type_description
_atom_type_scat_dispersion_real
_atom_type_scat_dispersion_imag
_atom_type_scat_source
C C 0.0033 0.0016 'International Tables Vol C Tables 4.2.6.8 and 6.1.1.4'
H H 0.0000 0.0000 'International Tables Vol C Tables 4.2.6.8 and 6.1.1.4'
N N 0.0061 0.0033 'International Tables Vol C Tables 4.2.6.8 and 6.1.1.4'
O O 0.0106 0.0060 'International Tables Vol C Tables 4.2.6.8 and 6.1.1.4'
P P 0.1023 0.0942 'International Tables Vol C Tables 4.2.6.8 and 6.1.1.4'
Ti Ti 0.2776 0.4457 'International Tables Vol C Tables 4.2.6.8 and 6.1.1.4'

loop_
_geom_angle_atom_site_label_1
_geom_angle_atom_site_label_2
_geom_angle_atom_site_label_3
_geom_angle
N1 Ti1 P1 74.26(7)
N1 Ti1 C27 132.72(9)
N1 Ti1 C28 97.05(9)
O1 Ti1 P1 102.37(7)
O1 Ti1 N1 117.96(8)
O1 Ti1 C27 105.97(9)
O1 Ti1 C28 106.21(9)
C27 Ti1 P1 80.38(8)
C28 Ti1 P1 150.82(7)
C28 Ti1 C27 86.20(10)
C1 P1 Ti1 99.91(8)
C1 P1 C8 105.87(10)
C1 P1 C11 106.27(10)
C8 P1 Ti1 121.48(8)
C8 P1 C11 105.16(10)
C11 P1 Ti1 116.56(8)
C14 P2 C21 98.11(11)
C14 P2 C24 103.34(11)
C21 P2 C24 105.54(12)
C2 N1 Ti1 129.42(14)
C2 N1 C15 116.10(17)
C15 N1 Ti1 112.25(13)
N2 O1 Ti1 177.76(13)
O1 N2 C29 107.40(15)
O1 N2 C33 109.00(15)
C33 N2 C29 120.14(16)
C2 C1 P1 113.92(15)
C6 C1 P1 125.58(16)
C6 C1 C2 120.49(19)
N1 C2 C1 119.27(18)
C3 C2 N1 123.82(18)
C3 C2 C1 116.91(18)
C4 C3 C2 121.12(19)
C3 C4 C5 122.4(2)
C4 C5 C7 121.9(2)
C6 C5 C4 116.8(2)
C6 C5 C7 121.3(2)
C5 C6 C1 122.2(2)
C9 C8 P1 110.70(16)
C9 C8 C10 110.81(19)
C10 C8 P1 109.77(15)
C12 C11 P1 115.30(17)
C13 C11 P1 109.24(15)
C13 C11 C12 110.12(19)
C15 C14 P2 118.51(15)
C19 C14 P2 123.82(17)
C19 C14 C15 117.6(2)
C14 C15 N1 121.91(19)
C16 C15 N1 118.64(19)
C16 C15 C14 119.37(19)
C17 C16 C15 121.5(2)
C18 C17 C16 120.3(2)
C17 C18 C19 118.21(19)
C17 C18 C20 119.7(2)
C19 C18 C20 122.0(2)
C18 C19 C14 122.9(2)
C22 C21 P2 113.6(2)
C23 C21 P2 115.51(19)
C23 C21 C22 111.5(2)
C25 C24 P2 108.77(19)
C26 C24 P2 110.31(18)
C26 C24 C25 109.0(2)
N2 C29 C30 106.53(18)
N2 C29 C34 105.80(18)
N2 C29 C35 115.39(17)
C30 C29 C34 108.21(19)
C30 C29 C35 111.16(19)
C34 C29 C35 109.4(2)
C31 C30 C29 113.65(19)
C30 C31 C32 108.94(19)
C31 C32 C33 113.36(19)
N2 C33 C32 107.29(17)
N2 C33 C36 114.41(18)
N2 C33 C37 106.03(17)
C32 C33 C36 110.65(18)
C37 C33 C32 108.02(18)
C37 C33 C36 110.15(17)

loop_
_geom_bond_atom_site_label_1
_geom_bond_atom_site_label_2
_geom_bond_distance
Ti1 P1 2.6351(15)
Ti1 N1 2.042(2)
Ti1 O1 1.7606(17)
Ti1 C27 2.144(3)
Ti1 C28 2.125(3)
P1 C1 1.795(2)
P1 C8 1.846(3)
P1 C11 1.850(3)
P2 C14 1.847(3)
P2 C21 1.863(3)
P2 C24 1.866(3)
N1 C2 1.402(3)
N1 C15 1.439(3)
O1 N2 1.411(2)
N2 C29 1.495(3)
N2 C33 1.493(3)
C1 C2 1.419(3)
C1 C6 1.397(3)
C2 C3 1.398(3)
C3 C4 1.384(3)
C4 C5 1.394(3)
C5 C6 1.382(3)
C5 C7 1.506(3)
C8 C9 1.526(3)
C8 C10 1.529(3)
C11 C12 1.528(3)
C11 C13 1.524(3)
C14 C15 1.408(3)
C14 C19 1.406(3)
C15 C16 1.391(3)
C16 C17 1.388(3)
C17 C18 1.387(3)
C18 C19 1.389(3)
C18 C20 1.514(3)
C21 C22 1.523(3)
C21 C23 1.517(4)
C24 C25 1.540(4)
C24 C26 1.522(4)
C29 C30 1.529(3)
C29 C34 1.531(3)
C29 C35 1.533(3)
C30 C31 1.518(4)
C31 C32 1.517(3)
C32 C33 1.530(3)
C33 C36 1.539(3)
C33 C37 1.528(3)
